data_7236943
loop_
_publ_author_name
'Tan, Yu'
'Zhao, Zifeng'
'Shang, Liang'
'Liu, Yang'
'Wei, Chen'
'Li, Jiayi'
'Wei, Huibo'
'Liu, Zhiwei'
'Bian, Zuqiang'
'Huang, Chunhui'

_publ_section_title
;
 A novel bipolar D--\p--A type phenanthroimidazole/carbazole hybrid
 material for high efficiency nondoped deep-blue organic light-emitting
 diodes with NTSC CIEy and low efficiency roll-off
;
_journal_issue 45
_journal_name_full 'Journal of Materials Chemistry C'
_journal_page_first 11901
_journal_paper_doi 10.1039/C7TC04089J
_journal_volume 5
_journal_year 2017
_chemical_formula_moiety 'C46 H28 N4'
_chemical_formula_sum 'C46 H28 N4'
_chemical_formula_weight 636.72
_chemical_name_systematic CPBPMCN
_space_group_crystal_system triclinic
_space_group_IT_number 2
_space_group_name_Hall '-P 1'
_space_group_name_H-M_alt 'P -1'
_atom_sites_solution_hydrogens geom
_atom_sites_solution_primary iterative
_audit_creation_date 2017-04-26
_audit_creation_method
;
Olex2 1.2
(compiled 2016.02.19 svn.r3266 for OlexSys, GUI svn.r5155)
;
_audit_update_record
;
2017-09-06 deposited with the CCDC.
2017-10-20 downloaded from the CCDC.
;
_cell_angle_alpha 86.193(2)
_cell_angle_beta 69.763(3)
_cell_angle_gamma 89.820(3)
_cell_formula_units_Z 2
_cell_length_a 10.9010(4)
_cell_length_b 12.5104(4)
_cell_length_c 12.7308(4)
_cell_measurement_reflns_used 5936
_cell_measurement_temperature 100.00(10)
_cell_measurement_theta_max 29.7500
_cell_measurement_theta_min 3.8500
_cell_volume 1625.04(10)
_computing_cell_refinement 'CrysAlisPro 1.171.39.7e (Rigaku OD, 2015)'
_computing_data_collection 'CrysAlisPro 1.171.39.7e (Rigaku OD, 2015)'
_computing_data_reduction 'CrysAlisPro 1.171.39.7e (Rigaku OD, 2015)'
_computing_molecular_graphics 'Olex2 (Dolomanov et al., 2009)'
_computing_publication_material 'Olex2 (Dolomanov et al., 2009)'
_computing_structure_refinement 'ShelXL (Sheldrick, 2015)'
_computing_structure_solution
;
Superflip (Palatinus & Chapuis, 2007;Palatinus & van der Lee, 2008;
Palatinus et al., 2012)
;
_diffrn_ambient_environment N~2~
_diffrn_ambient_temperature 100.00(10)
_diffrn_detector 'CCD plate'
_diffrn_measured_fraction_theta_full 0.995
_diffrn_measured_fraction_theta_max 0.995
_diffrn_measurement_details
;
List of Runs (angles in degrees, time in seconds):

  # Type    Start    End  Width  t~exp~   \w     \q     \k     \f   Frames
#--------------------------------------------------------------------------
  1  \w    -26.00  84.00   0.50    1.23    --   -0.40  57.00 -60.00  220
  2  \w    -26.00  33.00   0.50    1.23    --   -0.40 -82.00 120.00  118
  3  \w    -34.00   1.00   0.50    1.23    --   -0.40 -82.00   0.00   70
  4  \w    -88.00  32.00   0.50    1.23    --   -0.40 -19.00  30.00  240
;
_diffrn_measurement_device 'four-circle diffractometer'
_diffrn_measurement_device_type 'XtaLAB Pro: Kappa single'
_diffrn_measurement_method '\w scans'
_diffrn_orient_matrix_type 'CrysAlisPro convention (1999,Acta A55,543-557)'
_diffrn_orient_matrix_UB_11 0.0335636000
_diffrn_orient_matrix_UB_12 -0.0082894000
_diffrn_orient_matrix_UB_13 0.0385760000
_diffrn_orient_matrix_UB_21 0.0606332000
_diffrn_orient_matrix_UB_22 0.0086289000
_diffrn_orient_matrix_UB_23 -0.0445415000
_diffrn_orient_matrix_UB_31 -0.0029073000
_diffrn_orient_matrix_UB_32 0.0555611000
_diffrn_orient_matrix_UB_33 0.0084352000
_diffrn_radiation_monochromator graphite
_diffrn_radiation_probe x-ray
_diffrn_radiation_type MoK\a
_diffrn_radiation_wavelength 0.71073
_diffrn_reflns_av_R_equivalents 0.0314
_diffrn_reflns_av_unetI/netI 0.0360
_diffrn_reflns_Laue_measured_fraction_full 0.995
_diffrn_reflns_Laue_measured_fraction_max 0.995
_diffrn_reflns_limit_h_max 13
_diffrn_reflns_limit_h_min -13
_diffrn_reflns_limit_k_max 14
_diffrn_reflns_limit_k_min -15
_diffrn_reflns_limit_l_max 15
_diffrn_reflns_limit_l_min -15
_diffrn_reflns_number 18631
_diffrn_reflns_point_group_measured_fraction_full 0.995
_diffrn_reflns_point_group_measured_fraction_max 0.995
_diffrn_reflns_theta_full 25.242
_diffrn_reflns_theta_max 26.022
_diffrn_reflns_theta_min 3.686
_diffrn_source 'fine-focus sealed X-ray tube'
_diffrn_source_type 'Enhance (Mo) X-ray Source'
_exptl_absorpt_coefficient_mu 0.077
_exptl_absorpt_correction_T_max 1.00000
_exptl_absorpt_correction_T_min 0.87520
_exptl_absorpt_correction_type multi-scan
_exptl_absorpt_process_details
;
CrysAlisPro 1.171.39.7e (Rigaku Oxford Diffraction, 2015)
Empirical absorption correction using spherical harmonics,
 implemented in SCALE3 ABSPACK scaling algorithm.
;
_exptl_crystal_density_diffrn 1.301
_exptl_crystal_description block
_exptl_crystal_F_000 664
_exptl_crystal_size_max 0.2
_exptl_crystal_size_mid 0.1
_exptl_crystal_size_min 0.1
_refine_diff_density_max 0.201
_refine_diff_density_min -0.255
_refine_diff_density_rms 0.041
_refine_ls_extinction_method none
_refine_ls_goodness_of_fit_ref 1.037
_refine_ls_hydrogen_treatment constr
_refine_ls_matrix_type full
_refine_ls_number_parameters 451
_refine_ls_number_reflns 6373
_refine_ls_number_restraints 0
_refine_ls_restrained_S_all 1.037
_refine_ls_R_factor_all 0.0493
_refine_ls_R_factor_gt 0.0386
_refine_ls_shift/su_max 0.000
_refine_ls_shift/su_mean 0.000
_refine_ls_structure_factor_coef Fsqd
_refine_ls_weighting_details 'w=1/[\s^2^(Fo^2^)+(0.0459P)^2^+0.4738P] where P=(Fo^2^+2Fc^2^)/3'
_refine_ls_weighting_scheme calc
_refine_ls_wR_factor_gt 0.0947
_refine_ls_wR_factor_ref 0.1000
_reflns_Friedel_coverage 0.000
_reflns_number_gt 5297
_reflns_number_total 6373
_reflns_threshold_expression 'I > 2\s(I)'
_cod_data_source_file c7tc04089j3.cif
_cod_data_source_block exp_409
_cod_original_cell_volume 1625.05(9)
_cod_database_code 7236943
_shelxl_version_number 2014-3
_chemical_oxdiff_formula C46N4
_shelx_space_group_comment
;
The symmetry employed for this shelxl refinement is uniquely defined
by the following loop, which should always be used as a source of
symmetry information in preference to the above space-group names.
They are only intended as comments.
;
_shelx_estimated_absorpt_t_max 0.992
_shelx_estimated_absorpt_t_min 0.985
_reflns_odcompleteness_completeness 99.47
_reflns_odcompleteness_iscentric 1
_reflns_odcompleteness_theta 25.97
_olex2_refinement_description
;
1. Fixed Uiso
 At 1.2 times of:
  All C(H) groups
2.a Aromatic/amide H refined with riding coordinates:
 C3(H3), C4(H4), C5(H5), C6(H6), C9(H9), C10(H10), C11(H11), C12(H12),
 C17(H17), C18(H18), C20(H20), C21(H21), C24(H24), C25(H25), C27(H27), C28(H28),
  C30(H30), C31(H31), C33(H33), C34(H34), C36(H36), C37(H37), C38(H38),
 C39(H39), C42(H42), C43(H43), C44(H44), C45(H45)
;
_olex2_submission_special_instructions 'No special instructions were received'
_oxdiff_exptl_absorpt_empirical_details
;
Empirical correction (ABSPACK) includes:
- Absorption correction using spherical harmonics
- Frame scaling
- Detector area scaling
;
_oxdiff_exptl_absorpt_empirical_full_max 1.325
_oxdiff_exptl_absorpt_empirical_full_min 0.769

loop_
_space_group_symop_operation_xyz
'x, y, z'
'-x, -y, -z'

loop_
_atom_site_label
_atom_site_type_symbol
_atom_site_fract_x
_atom_site_fract_y
_atom_site_fract_z
_atom_site_U_iso_or_equiv
_atom_site_adp_type
_atom_site_occupancy
_atom_site_site_symmetry_order
_atom_site_calc_flag
_atom_site_refinement_flags_posn
C1 C 0.33948(12) -0.07899(10) 0.67058(10) 0.0173(3) Uani 1 1 d .
C2 C 0.38456(12) -0.12933(10) 0.75541(10) 0.0176(3) Uani 1 1 d .
C3 C 0.42341(13) -0.07466(11) 0.83277(11) 0.0217(3) Uani 1 1 d .
H3 H 0.4243 -0.0002 0.8285 0.026 Uiso 1 1 calc R
C4 C 0.45992(13) -0.12925(11) 0.91412(12) 0.0243(3) Uani 1 1 d .
H4 H 0.4866 -0.0917 0.9634 0.029 Uiso 1 1 calc R
C5 C 0.45693(13) -0.24108(11) 0.92278(11) 0.0232(3) Uani 1 1 d .
H5 H 0.4804 -0.2781 0.9785 0.028 Uiso 1 1 calc R
C6 C 0.41919(12) -0.29640(10) 0.84884(11) 0.0209(3) Uani 1 1 d .
H6 H 0.4164 -0.3709 0.8563 0.025 Uiso 1 1 calc R
C7 C 0.38459(12) -0.24367(10) 0.76221(10) 0.0179(3) Uani 1 1 d .
C8 C 0.35011(12) -0.30418(10) 0.68082(11) 0.0178(3) Uani 1 1 d .
C9 C 0.36237(13) -0.41684(10) 0.67798(11) 0.0216(3) Uani 1 1 d .
H9 H 0.3900 -0.4545 0.7309 0.026 Uiso 1 1 calc R
C10 C 0.33415(13) -0.47184(10) 0.59836(12) 0.0238(3) Uani 1 1 d .
H10 H 0.3436 -0.5457 0.5980 0.029 Uiso 1 1 calc R
C11 C 0.29156(13) -0.41744(11) 0.51832(12) 0.0226(3) Uani 1 1 d .
H11 H 0.2734 -0.4548 0.4645 0.027 Uiso 1 1 calc R
C12 C 0.27660(13) -0.30797(10) 0.51962(11) 0.0205(3) Uani 1 1 d .
H12 H 0.2465 -0.2719 0.4673 0.025 Uiso 1 1 calc R
C13 C 0.30641(12) -0.25038(10) 0.59934(10) 0.0173(3) Uani 1 1 d .
C14 C 0.29733(12) -0.13554(10) 0.59959(10) 0.0173(3) Uani 1 1 d .
C15 C 0.26517(12) 0.02911(10) 0.56005(10) 0.0181(3) Uani 1 1 d .
C16 C 0.33349(12) 0.11912(10) 0.70247(10) 0.0174(3) Uani 1 1 d .
C17 C 0.45764(13) 0.16007(10) 0.68580(11) 0.0223(3) Uani 1 1 d .
H17 H 0.5309 0.1315 0.6341 0.027 Uiso 1 1 calc R
C18 C 0.47094(13) 0.24392(11) 0.74699(11) 0.0236(3) Uani 1 1 d .
H18 H 0.5534 0.2721 0.7369 0.028 Uiso 1 1 calc R
C19 C 0.35961(13) 0.28582(10) 0.82399(11) 0.0198(3) Uani 1 1 d .
C20 C 0.23545(13) 0.24540(11) 0.83916(11) 0.0229(3) Uani 1 1 d .
H20 H 0.1619 0.2743 0.8902 0.028 Uiso 1 1 calc R
C21 C 0.22231(13) 0.16165(10) 0.77751(11) 0.0212(3) Uani 1 1 d .
H21 H 0.1399 0.1342 0.7863 0.025 Uiso 1 1 calc R
C22 C 0.37489(13) 0.37149(10) 0.88943(11) 0.0216(3) Uani 1 1 d .
C23 C 0.23516(13) 0.12945(10) 0.50604(10) 0.0181(3) Uani 1 1 d .
C24 C 0.11653(13) 0.14090(10) 0.48742(11) 0.0211(3) Uani 1 1 d .
H24 H 0.0533 0.0864 0.5130 0.025 Uiso 1 1 calc R
C25 C 0.09212(13) 0.23305(10) 0.43102(11) 0.0214(3) Uani 1 1 d .
H25 H 0.0123 0.2396 0.4201 0.026 Uiso 1 1 calc R
C26 C 0.18594(12) 0.31599(10) 0.39049(10) 0.0182(3) Uani 1 1 d .
C27 C 0.30356(13) 0.30418(10) 0.41109(11) 0.0205(3) Uani 1 1 d .
H27 H 0.3666 0.3589 0.3862 0.025 Uiso 1 1 calc R
C28 C 0.32809(13) 0.21277(10) 0.46778(11) 0.0205(3) Uani 1 1 d .
H28 H 0.4070 0.2069 0.4804 0.025 Uiso 1 1 calc R
C29 C 0.16596(13) 0.41454(10) 0.32655(11) 0.0185(3) Uani 1 1 d .
C30 C 0.04830(13) 0.46852(11) 0.35819(12) 0.0263(3) Uani 1 1 d .
H30 H -0.0221 0.4405 0.4189 0.032 Uiso 1 1 calc R
C31 C 0.03374(14) 0.56360(12) 0.30088(12) 0.0285(3) Uani 1 1 d .
H31 H -0.0454 0.5989 0.3238 0.034 Uiso 1 1 calc R
C32 C 0.13789(13) 0.60568(10) 0.20928(11) 0.0196(3) Uani 1 1 d .
C33 C 0.25445(14) 0.55179(11) 0.17482(12) 0.0271(3) Uani 1 1 d .
H33 H 0.3238 0.5788 0.1126 0.033 Uiso 1 1 calc R
C34 C 0.26820(14) 0.45751(11) 0.23292(12) 0.0276(3) Uani 1 1 d .
H34 H 0.3472 0.4221 0.2091 0.033 Uiso 1 1 calc R
C35 C 0.10064(12) 0.71157(11) 0.04833(11) 0.0191(3) Uani 1 1 d .
C36 C 0.07292(13) 0.63012(11) -0.00982(11) 0.0225(3) Uani 1 1 d .
H36 H 0.0737 0.5584 0.0144 0.027 Uiso 1 1 calc R
C37 C 0.04399(13) 0.66022(12) -0.10545(12) 0.0264(3) Uani 1 1 d .
H37 H 0.0240 0.6076 -0.1456 0.032 Uiso 1 1 calc R
C38 C 0.04425(13) 0.76822(12) -0.14297(11) 0.0269(3) Uani 1 1 d .
H38 H 0.0221 0.7862 -0.2061 0.032 Uiso 1 1 calc R
C39 C 0.07710(13) 0.84820(11) -0.08713(11) 0.0235(3) Uani 1 1 d .
H39 H 0.0799 0.9195 -0.1137 0.028 Uiso 1 1 calc R
C40 C 0.10618(12) 0.82053(10) 0.01007(11) 0.0195(3) Uani 1 1 d .
C41 C 0.14169(12) 0.88095(10) 0.08864(11) 0.0200(3) Uani 1 1 d .
C42 C 0.16865(13) 0.98928(11) 0.09424(12) 0.0256(3) Uani 1 1 d .
H42 H 0.1638 1.0397 0.0388 0.031 Uiso 1 1 calc R
C43 C 0.20254(15) 1.02066(12) 0.18292(13) 0.0307(3) Uani 1 1 d .
H43 H 0.2204 1.0926 0.1870 0.037 Uiso 1 1 calc R
C44 C 0.21036(15) 0.94525(12) 0.26684(13) 0.0318(3) Uani 1 1 d .
H44 H 0.2330 0.9681 0.3259 0.038 Uiso 1 1 calc R
C45 C 0.18496(14) 0.83737(12) 0.26331(12) 0.0272(3) Uani 1 1 d .
H45 H 0.1898 0.7875 0.3191 0.033 Uiso 1 1 calc R
C46 C 0.15198(13) 0.80622(10) 0.17334(11) 0.0206(3) Uani 1 1 d .
N1 N 0.31960(10) 0.02825(8) 0.64371(9) 0.0180(2) Uani 1 1 d .
N2 N 0.25147(10) -0.06838(8) 0.53118(9) 0.0186(2) Uani 1 1 d .
N3 N 0.12528(11) 0.70362(9) 0.14896(9) 0.0204(2) Uani 1 1 d .
N4 N 0.39018(13) 0.43943(9) 0.94037(10) 0.0295(3) Uani 1 1 d .

loop_
_atom_site_aniso_label
_atom_site_aniso_U_11
_atom_site_aniso_U_22
_atom_site_aniso_U_33
_atom_site_aniso_U_23
_atom_site_aniso_U_13
_atom_site_aniso_U_12
C1 0.0181(6) 0.0124(6) 0.0179(6) 0.0004(5) -0.0020(5) 0.0002(5)
C2 0.0154(6) 0.0174(6) 0.0171(6) 0.0008(5) -0.0022(5) 0.0000(5)
C3 0.0249(7) 0.0167(6) 0.0232(7) -0.0003(5) -0.0082(5) -0.0004(5)
C4 0.0260(7) 0.0248(7) 0.0241(7) -0.0019(6) -0.0111(6) -0.0021(6)
C5 0.0217(7) 0.0254(7) 0.0219(7) 0.0040(5) -0.0077(5) 0.0017(5)
C6 0.0189(6) 0.0168(6) 0.0236(7) 0.0024(5) -0.0037(5) 0.0016(5)
C7 0.0140(6) 0.0179(6) 0.0183(6) 0.0011(5) -0.0015(5) -0.0006(5)
C8 0.0138(6) 0.0156(6) 0.0198(6) 0.0002(5) -0.0009(5) -0.0004(5)
C9 0.0202(6) 0.0173(6) 0.0253(7) 0.0020(5) -0.0060(5) 0.0011(5)
C10 0.0232(7) 0.0132(6) 0.0321(7) -0.0023(5) -0.0055(6) 0.0000(5)
C11 0.0205(7) 0.0195(7) 0.0263(7) -0.0062(5) -0.0055(5) -0.0012(5)
C12 0.0197(6) 0.0192(6) 0.0210(6) -0.0006(5) -0.0053(5) -0.0003(5)
C13 0.0140(6) 0.0157(6) 0.0185(6) -0.0002(5) -0.0012(5) -0.0009(5)
C14 0.0166(6) 0.0159(6) 0.0160(6) 0.0010(5) -0.0018(5) 0.0005(5)
C15 0.0181(6) 0.0173(6) 0.0165(6) 0.0002(5) -0.0033(5) 0.0006(5)
C16 0.0233(7) 0.0122(6) 0.0159(6) 0.0010(5) -0.0062(5) 0.0001(5)
C17 0.0207(7) 0.0202(7) 0.0213(7) -0.0018(5) -0.0012(5) 0.0004(5)
C18 0.0212(7) 0.0223(7) 0.0244(7) -0.0004(5) -0.0044(5) -0.0044(5)
C19 0.0261(7) 0.0145(6) 0.0184(6) 0.0006(5) -0.0075(5) 0.0004(5)
C20 0.0209(7) 0.0224(7) 0.0234(7) -0.0050(5) -0.0045(5) 0.0053(5)
C21 0.0177(6) 0.0207(7) 0.0242(7) -0.0012(5) -0.0061(5) -0.0006(5)
C22 0.0258(7) 0.0178(6) 0.0209(6) 0.0028(5) -0.0083(5) 0.0016(5)
C23 0.0231(7) 0.0140(6) 0.0147(6) -0.0006(5) -0.0037(5) 0.0023(5)
C24 0.0249(7) 0.0166(6) 0.0219(6) 0.0004(5) -0.0086(5) -0.0043(5)
C25 0.0227(7) 0.0197(6) 0.0236(7) 0.0001(5) -0.0104(5) -0.0009(5)
C26 0.0221(6) 0.0157(6) 0.0152(6) -0.0013(5) -0.0046(5) 0.0018(5)
C27 0.0190(6) 0.0168(6) 0.0222(6) 0.0020(5) -0.0030(5) -0.0007(5)
C28 0.0187(6) 0.0193(6) 0.0218(6) 0.0026(5) -0.0056(5) 0.0015(5)
C29 0.0225(7) 0.0160(6) 0.0179(6) -0.0010(5) -0.0082(5) -0.0004(5)
C30 0.0179(7) 0.0277(7) 0.0285(7) 0.0100(6) -0.0042(6) -0.0004(5)
C31 0.0191(7) 0.0297(8) 0.0335(8) 0.0077(6) -0.0067(6) 0.0053(6)
C32 0.0248(7) 0.0162(6) 0.0194(6) 0.0017(5) -0.0101(5) 0.0016(5)
C33 0.0265(7) 0.0245(7) 0.0222(7) 0.0058(6) 0.0006(6) 0.0039(6)
C34 0.0255(7) 0.0248(7) 0.0247(7) 0.0045(6) 0.0002(6) 0.0095(6)
C35 0.0151(6) 0.0230(7) 0.0181(6) 0.0019(5) -0.0047(5) 0.0019(5)
C36 0.0203(7) 0.0221(7) 0.0237(7) 0.0004(5) -0.0061(5) 0.0006(5)
C37 0.0221(7) 0.0334(8) 0.0239(7) -0.0039(6) -0.0079(6) -0.0001(6)
C38 0.0205(7) 0.0405(8) 0.0190(7) 0.0039(6) -0.0070(5) 0.0021(6)
C39 0.0174(6) 0.0273(7) 0.0228(7) 0.0081(6) -0.0050(5) 0.0026(5)
C40 0.0137(6) 0.0209(7) 0.0209(6) 0.0028(5) -0.0029(5) 0.0018(5)
C41 0.0155(6) 0.0205(7) 0.0212(6) 0.0014(5) -0.0035(5) 0.0040(5)
C42 0.0218(7) 0.0204(7) 0.0307(7) 0.0021(6) -0.0048(6) 0.0035(5)
C43 0.0292(8) 0.0213(7) 0.0398(9) -0.0073(6) -0.0089(7) 0.0020(6)
C44 0.0328(8) 0.0332(8) 0.0327(8) -0.0117(7) -0.0140(7) 0.0039(6)
C45 0.0313(8) 0.0274(7) 0.0248(7) -0.0016(6) -0.0120(6) 0.0041(6)
C46 0.0190(6) 0.0190(6) 0.0221(6) -0.0005(5) -0.0051(5) 0.0026(5)
N1 0.0221(5) 0.0132(5) 0.0174(5) 0.0002(4) -0.0053(4) 0.0000(4)
N2 0.0209(5) 0.0151(5) 0.0179(5) 0.0000(4) -0.0045(4) 0.0008(4)
N3 0.0250(6) 0.0178(5) 0.0196(5) 0.0016(4) -0.0098(5) 0.0020(4)
N4 0.0432(7) 0.0201(6) 0.0283(6) -0.0026(5) -0.0163(6) 0.0012(5)

loop_
_atom_type_symbol
_atom_type_description
_atom_type_scat_dispersion_real
_atom_type_scat_dispersion_imag
_atom_type_scat_source
C C 0.0033 0.0016 'International Tables Vol C Tables 4.2.6.8 and 6.1.1.4'
H H 0.0000 0.0000 'International Tables Vol C Tables 4.2.6.8 and 6.1.1.4'
N N 0.0061 0.0033 'International Tables Vol C Tables 4.2.6.8 and 6.1.1.4'

loop_
_geom_angle_atom_site_label_1
_geom_angle_atom_site_label_2
_geom_angle_atom_site_label_3
_geom_angle
C14 C1 C2 123.40(11)
C14 C1 N1 104.55(11)
N1 C1 C2 131.95(11)
C3 C2 C1 125.20(11)
C3 C2 C7 118.80(12)
C7 C2 C1 115.96(11)
C2 C3 H3 119.3
C4 C3 C2 121.39(12)
C4 C3 H3 119.3
C3 C4 H4 120.0
C3 C4 C5 119.96(13)
C5 C4 H4 120.0
C4 C5 H5 120.0
C6 C5 C4 119.91(13)
C6 C5 H5 120.0
C5 C6 H6 119.0
C5 C6 C7 122.00(12)
C7 C6 H6 119.0
C2 C7 C8 120.87(12)
C6 C7 C2 117.89(12)
C6 C7 C8 121.23(11)
C9 C8 C7 122.21(12)
C13 C8 C7 120.49(11)
C13 C8 C9 117.27(12)
C8 C9 H9 119.3
C10 C9 C8 121.43(13)
C10 C9 H9 119.3
C9 C10 H10 119.7
C9 C10 C11 120.55(12)
C11 C10 H10 119.7
C10 C11 H11 120.2
C12 C11 C10 119.60(12)
C12 C11 H11 120.2
C11 C12 H12 119.7
C11 C12 C13 120.63(13)
C13 C12 H12 119.7
C8 C13 C14 117.62(11)
C12 C13 C8 120.50(11)
C12 C13 C14 121.86(12)
C1 C14 C13 121.28(12)
C1 C14 N2 111.76(11)
N2 C14 C13 126.94(12)
N1 C15 C23 122.72(11)
N2 C15 C23 125.17(12)
N2 C15 N1 112.00(11)
C17 C16 N1 119.45(11)
C21 C16 C17 121.54(12)
C21 C16 N1 118.97(11)
C16 C17 H17 120.4
C18 C17 C16 119.22(12)
C18 C17 H17 120.4
C17 C18 H18 120.3
C17 C18 C19 119.49(12)
C19 C18 H18 120.3
C18 C19 C22 119.01(12)
C20 C19 C18 120.99(12)
C20 C19 C22 119.99(12)
C19 C20 H20 120.3
C21 C20 C19 119.42(12)
C21 C20 H20 120.3
C16 C21 H21 120.3
C20 C21 C16 119.32(12)
C20 C21 H21 120.3
N4 C22 C19 178.39(15)
C24 C23 C15 121.06(11)
C28 C23 C15 120.23(12)
C28 C23 C24 118.64(12)
C23 C24 H24 119.7
C25 C24 C23 120.68(12)
C25 C24 H24 119.7
C24 C25 H25 119.5
C24 C25 C26 120.96(13)
C26 C25 H25 119.5
C25 C26 C27 117.77(12)
C25 C26 C29 122.90(12)
C27 C26 C29 119.33(11)
C26 C27 H27 119.3
C28 C27 C26 121.48(12)
C28 C27 H27 119.3
C23 C28 H28 119.8
C27 C28 C23 120.45(13)
C27 C28 H28 119.8
C30 C29 C26 122.25(11)
C30 C29 C34 117.63(12)
C34 C29 C26 120.11(12)
C29 C30 H30 119.3
C31 C30 C29 121.38(12)
C31 C30 H30 119.3
C30 C31 H31 120.1
C32 C31 C30 119.78(13)
C32 C31 H31 120.1
C31 C32 N3 120.80(12)
C33 C32 C31 119.67(12)
C33 C32 N3 119.52(12)
C32 C33 H33 120.0
C32 C33 C34 120.07(12)
C34 C33 H33 120.0
C29 C34 H34 119.3
C33 C34 C29 121.43(13)
C33 C34 H34 119.3
C36 C35 C40 122.23(12)
C36 C35 N3 128.73(12)
N3 C35 C40 109.03(11)
C35 C36 H36 121.4
C37 C36 C35 117.29(13)
C37 C36 H36 121.4
C36 C37 H37 119.2
C36 C37 C38 121.52(13)
C38 C37 H37 119.2
C37 C38 H38 119.7
C39 C38 C37 120.68(13)
C39 C38 H38 119.7
C38 C39 H39 120.4
C38 C39 C40 119.20(13)
C40 C39 H39 120.4
C35 C40 C41 106.81(11)
C39 C40 C35 118.99(12)
C39 C40 C41 134.20(12)
C42 C41 C40 134.43(13)
C42 C41 C46 118.79(13)
C46 C41 C40 106.76(11)
C41 C42 H42 120.3
C43 C42 C41 119.41(14)
C43 C42 H42 120.3
C42 C43 H43 119.6
C42 C43 C44 120.79(13)
C44 C43 H43 119.6
C43 C44 H44 119.4
C45 C44 C43 121.17(14)
C45 C44 H44 119.4
C44 C45 H45 121.1
C44 C45 C46 117.75(14)
C46 C45 H45 121.1
C45 C46 C41 122.09(12)
C45 C46 N3 128.98(13)
N3 C46 C41 108.93(12)
C1 N1 C16 126.79(11)
C15 N1 C1 106.79(10)
C15 N1 C16 125.79(11)
C15 N2 C14 104.90(11)
C35 N3 C32 125.61(11)
C35 N3 C46 108.40(11)
C46 N3 C32 125.53(11)

loop_
_geom_bond_atom_site_label_1
_geom_bond_atom_site_label_2
_geom_bond_distance
C1 C2 1.4420(18)
C1 C14 1.3794(18)
C1 N1 1.3973(16)
C2 C3 1.4131(18)
C2 C7 1.4273(17)
C3 H3 0.9300
C3 C4 1.374(2)
C4 H4 0.9300
C4 C5 1.3956(19)
C5 H5 0.9300
C5 C6 1.3750(19)
C6 H6 0.9300
C6 C7 1.4083(19)
C7 C8 1.4708(18)
C8 C9 1.4170(18)
C8 C13 1.4153(19)
C9 H9 0.9300
C9 C10 1.3802(19)
C10 H10 0.9300
C10 C11 1.397(2)
C11 H11 0.9300
C11 C12 1.3792(18)
C12 H12 0.9300
C12 C13 1.4075(18)
C13 C14 1.4400(17)
C14 N2 1.3840(17)
C15 C23 1.4814(18)
C15 N1 1.3864(17)
C15 N2 1.3204(16)
C16 C17 1.3893(18)
C16 C21 1.3882(18)
C16 N1 1.4378(16)
C17 H17 0.9300
C17 C18 1.3841(19)
C18 H18 0.9300
C18 C19 1.3964(19)
C19 C20 1.3912(19)
C19 C22 1.4442(18)
C20 H20 0.9300
C20 C21 1.3865(18)
C21 H21 0.9300
C22 N4 1.1488(17)
C23 C24 1.3983(19)
C23 C28 1.3956(18)
C24 H24 0.9300
C24 C25 1.3913(19)
C25 H25 0.9300
C25 C26 1.3999(18)
C26 C27 1.4002(19)
C26 C29 1.4893(18)
C27 H27 0.9300
C27 C28 1.3865(19)
C28 H28 0.9300
C29 C30 1.3915(19)
C29 C34 1.3970(19)
C30 H30 0.9300
C30 C31 1.391(2)
C31 H31 0.9300
C31 C32 1.3901(19)
C32 C33 1.3820(19)
C32 N3 1.4342(16)
C33 H33 0.9300
C33 C34 1.386(2)
C34 H34 0.9300
C35 C36 1.3909(19)
C35 C40 1.4110(18)
C35 N3 1.3944(17)
C36 H36 0.9300
C36 C37 1.388(2)
C37 H37 0.9300
C37 C38 1.403(2)
C38 H38 0.9300
C38 C39 1.381(2)
C39 H39 0.9300
C39 C40 1.4019(19)
C40 C41 1.4463(19)
C41 C42 1.3993(19)
C41 C46 1.4137(19)
C42 H42 0.9300
C42 C43 1.383(2)
C43 H43 0.9300
C43 C44 1.403(2)
C44 H44 0.9300
C44 C45 1.385(2)
C45 H45 0.9300
C45 C46 1.392(2)
C46 N3 1.3951(17)

loop_
_geom_torsion_atom_site_label_1
_geom_torsion_atom_site_label_2
_geom_torsion_atom_site_label_3
_geom_torsion_atom_site_label_4
_geom_torsion
C1 C2 C3 C4 177.21(12)
C1 C2 C7 C6 -175.68(11)
C1 C2 C7 C8 4.60(16)
C1 C14 N2 C15 -0.09(14)
C2 C1 C14 C13 -5.49(18)
C2 C1 C14 N2 176.09(11)
C2 C1 N1 C15 -175.29(13)
C2 C1 N1 C16 -4.0(2)
C2 C3 C4 C5 -1.1(2)
C2 C7 C8 C9 173.24(11)
C2 C7 C8 C13 -4.91(17)
C3 C2 C7 C6 2.21(17)
C3 C2 C7 C8 -177.51(11)
C3 C4 C5 C6 0.9(2)
C4 C5 C6 C7 0.93(19)
C5 C6 C7 C2 -2.48(18)
C5 C6 C7 C8 177.24(11)
C6 C7 C8 C9 -6.47(18)
C6 C7 C8 C13 175.38(11)
C7 C2 C3 C4 -0.48(19)
C7 C8 C9 C10 -177.57(12)
C7 C8 C13 C12 178.37(11)
C7 C8 C13 C14 0.00(17)
C8 C9 C10 C11 -0.4(2)
C8 C13 C14 C1 5.08(17)
C8 C13 C14 N2 -176.76(11)
C9 C8 C13 C12 0.13(17)
C9 C8 C13 C14 -178.24(11)
C9 C10 C11 C12 -0.5(2)
C10 C11 C12 C13 1.32(19)
C11 C12 C13 C8 -1.11(18)
C11 C12 C13 C14 177.18(12)
C12 C13 C14 C1 -173.26(12)
C12 C13 C14 N2 4.90(19)
C13 C8 C9 C10 0.64(18)
C13 C14 N2 C15 -178.39(12)
C14 C1 C2 C3 -177.24(12)
C14 C1 C2 C7 0.50(18)
C14 C1 N1 C15 0.93(13)
C14 C1 N1 C16 172.20(11)
C15 C23 C24 C25 -176.38(12)
C15 C23 C28 C27 176.06(11)
C16 C17 C18 C19 -0.1(2)
C17 C16 C21 C20 -1.5(2)
C17 C16 N1 C1 78.31(16)
C17 C16 N1 C15 -112.01(15)
C17 C18 C19 C20 -0.8(2)
C17 C18 C19 C22 178.45(13)
C18 C19 C20 C21 0.6(2)
C19 C20 C21 C16 0.5(2)
C21 C16 C17 C18 1.2(2)
C21 C16 N1 C1 -99.59(15)
C21 C16 N1 C15 70.09(16)
C22 C19 C20 C21 -178.66(13)
C23 C15 N1 C1 -177.34(11)
C23 C15 N1 C16 11.28(18)
C23 C15 N2 C14 176.88(11)
C23 C24 C25 C26 0.7(2)
C24 C23 C28 C27 -0.92(19)
C24 C25 C26 C27 -1.56(19)
C24 C25 C26 C29 178.02(12)
C25 C26 C27 C28 1.21(19)
C25 C26 C29 C30 43.13(19)
C25 C26 C29 C34 -138.52(14)
C26 C27 C28 C23 0.0(2)
C26 C29 C30 C31 176.55(13)
C26 C29 C34 C33 -177.00(13)
C27 C26 C29 C30 -137.30(14)
C27 C26 C29 C34 41.05(18)
C28 C23 C24 C25 0.57(19)
C29 C26 C27 C28 -178.38(12)
C29 C30 C31 C32 0.6(2)
C30 C29 C34 C33 1.4(2)
C30 C31 C32 C33 1.0(2)
C30 C31 C32 N3 -179.93(13)
C31 C32 C33 C34 -1.4(2)
C31 C32 N3 C35 -99.19(16)
C31 C32 N3 C46 89.51(17)
C32 C33 C34 C29 0.2(2)
C33 C32 N3 C35 79.87(17)
C33 C32 N3 C46 -91.43(16)
C34 C29 C30 C31 -1.8(2)
C35 C36 C37 C38 0.80(19)
C35 C40 C41 C42 176.23(14)
C35 C40 C41 C46 -1.88(14)
C36 C35 C40 C39 2.90(19)
C36 C35 C40 C41 -177.97(12)
C36 C35 N3 C32 5.7(2)
C36 C35 N3 C46 178.25(13)
C36 C37 C38 C39 1.8(2)
C37 C38 C39 C40 -2.1(2)
C38 C39 C40 C35 -0.19(18)
C38 C39 C40 C41 -179.04(13)
C39 C40 C41 C42 -4.8(3)
C39 C40 C41 C46 177.06(14)
C40 C35 C36 C37 -3.16(19)
C40 C35 N3 C32 -174.98(11)
C40 C35 N3 C46 -2.43(14)
C40 C41 C42 C43 -178.92(14)
C40 C41 C46 C45 -179.98(12)
C40 C41 C46 N3 0.43(14)
C41 C42 C43 C44 0.1(2)
C41 C46 N3 C32 173.77(12)
C41 C46 N3 C35 1.21(14)
C42 C41 C46 C45 1.57(19)
C42 C41 C46 N3 -178.03(11)
C42 C43 C44 C45 0.2(2)
C43 C44 C45 C46 0.3(2)
C44 C45 C46 C41 -1.2(2)
C44 C45 C46 N3 178.30(13)
C45 C46 N3 C32 -5.8(2)
C45 C46 N3 C35 -178.34(13)
C46 C41 C42 C43 -0.99(19)
N1 C1 C2 C3 -1.6(2)
N1 C1 C2 C7 176.11(12)
N1 C1 C14 C13 177.88(10)
N1 C1 C14 N2 -0.54(13)
N1 C15 C23 C24 -135.42(13)
N1 C15 C23 C28 47.68(17)
N1 C15 N2 C14 0.71(14)
N1 C16 C17 C18 -176.60(12)
N1 C16 C21 C20 176.40(12)
N2 C15 C23 C24 48.81(18)
N2 C15 C23 C28 -128.10(14)
N2 C15 N1 C1 -1.06(14)
N2 C15 N1 C16 -172.44(11)
N3 C32 C33 C34 179.51(13)
N3 C35 C36 C37 176.08(13)
N3 C35 C40 C39 -176.47(11)
N3 C35 C40 C41 2.66(14)
